data_2224755
loop_
_publ_author_name
'Liang, Wen-Xian'
'Li, Yan'
'Wang, Gang'
'Qu, Zhi-Rong'

_publ_section_title
;
 2-Carboxy-1-(3-nitrophenyl)ethanaminium perchlorate
;
_journal_coeditor_code RZ2399
_journal_issue 1
_journal_name_full 'Acta Crystallographica Section E'
_journal_page_first o117
_journal_paper_doi 10.1107/S1600536809051319
_journal_volume 66
_journal_year 2010
_chemical_formula_iupac 'C9 H11 N2 O4 +, Cl O4 -'
_chemical_formula_moiety 'C9 H11 N2 O4 +, Cl O4 -'
_chemical_formula_sum 'C9 H11 Cl N2 O8'
_chemical_formula_weight 310.65
_chemical_name_systematic
;
2-Carboxy-1-(3-nitrophenyl)ethanaminium perchlorate
;
_space_group_IT_number 2
_symmetry_cell_setting triclinic
_symmetry_space_group_name_Hall '-P 1'
_symmetry_space_group_name_H-M 'P -1'
_atom_sites_solution_hydrogens geom
_atom_sites_solution_primary direct
_atom_sites_solution_secondary difmap
_audit_creation_method SHELXL-97
_cell_angle_alpha 94.745(3)
_cell_angle_beta 99.780(7)
_cell_angle_gamma 116.323(4)
_cell_formula_units_Z 2
_cell_length_a 7.5932(8)
_cell_length_b 7.88430(10)
_cell_length_c 11.8615(6)
_cell_measurement_reflns_used 1641
_cell_measurement_temperature 293(2)
_cell_measurement_theta_max 27.449
_cell_measurement_theta_min 3.0701
_cell_volume 617.11(8)
_computing_cell_refinement 'CrystalClear (Rigaku 2005)'
_computing_data_collection 'CrystalClear (Rigaku 2005)'
_computing_data_reduction 'CrystalClear (Rigaku 2005)'
_computing_molecular_graphics 'SHELXTL (Sheldrick, 2008)'
_computing_publication_material 'PRPKAPPA (Ferguson, 1999)'
_computing_structure_refinement 'SHELXL-97 (Sheldrick, 2008)'
_computing_structure_solution 'SHELXS-97 (Sheldrick, 2008)'
_diffrn_ambient_temperature 293(2)
_diffrn_detector_area_resol_mean 13.6612
_diffrn_measured_fraction_theta_full 0.986
_diffrn_measured_fraction_theta_max 0.986
_diffrn_measurement_device_type 'Rigaku SCXmini'
_diffrn_measurement_method 'CCD Profile fitting'
_diffrn_radiation_monochromator graphite
_diffrn_radiation_source 'fine-focus sealed tube'
_diffrn_radiation_type MoK\a
_diffrn_radiation_wavelength 0.71073
_diffrn_reflns_av_R_equivalents 0.0492
_diffrn_reflns_av_sigmaI/netI 0.0704
_diffrn_reflns_limit_h_max 9
_diffrn_reflns_limit_h_min -9
_diffrn_reflns_limit_k_max 10
_diffrn_reflns_limit_k_min -10
_diffrn_reflns_limit_l_max 15
_diffrn_reflns_limit_l_min -15
_diffrn_reflns_number 6395
_diffrn_reflns_theta_full 27.50
_diffrn_reflns_theta_max 27.50
_diffrn_reflns_theta_min 2.93
_exptl_absorpt_coefficient_mu 0.352
_exptl_absorpt_correction_T_max 0.950
_exptl_absorpt_correction_T_min 0.884
_exptl_absorpt_correction_type multi-scan
_exptl_absorpt_process_details '(CrystalClear; Rigaku, 2005)'
_exptl_crystal_colour Colourless
_exptl_crystal_density_diffrn 1.672
_exptl_crystal_density_method 'not measured'
_exptl_crystal_description Prism
_exptl_crystal_F_000 320
_exptl_crystal_size_max 0.4500
_exptl_crystal_size_mid 0.3000
_exptl_crystal_size_min 0.1500
_refine_diff_density_max 0.581
_refine_diff_density_min -0.530
_refine_ls_extinction_coef 0.00140(10)
_refine_ls_extinction_method SHELXL
_refine_ls_goodness_of_fit_ref 0.993
_refine_ls_hydrogen_treatment constr
_refine_ls_matrix_type full
_refine_ls_number_parameters 183
_refine_ls_number_reflns 2799
_refine_ls_number_restraints 0
_refine_ls_restrained_S_all 0.993
_refine_ls_R_factor_all 0.1023
_refine_ls_R_factor_gt 0.0579
_refine_ls_shift/su_max 0.000
_refine_ls_shift/su_mean 0.000
_refine_ls_structure_factor_coef Fsqd
_refine_ls_weighting_details 'calc w=1/[\s^2^(Fo^2^)+(0.1426P)^2^+0.0000P] where P=(Fo^2^+2Fc^2^)/3'
_refine_ls_weighting_scheme calc
_refine_ls_wR_factor_gt 0.1580
_refine_ls_wR_factor_ref 0.2373
_reflns_number_gt 1732
_reflns_number_total 2799
_reflns_threshold_expression >2sigma(I)
_cod_data_source_file rz2399.cif
_cod_data_source_block I
_cod_original_cell_volume 617.11(7)
_cod_database_code 2224755
_cod_database_fobs_code 2224755

loop_
_symmetry_equiv_pos_as_xyz
'x, y, z'
'-x, -y, -z'

loop_
_atom_site_type_symbol
_atom_site_label
_atom_site_fract_x
_atom_site_fract_y
_atom_site_fract_z
_atom_site_U_iso_or_equiv
_atom_site_adp_type
_atom_site_calc_flag
_atom_site_refinement_flags
_atom_site_occupancy
_atom_site_disorder_assembly
_atom_site_disorder_group
Cl Cl1 0.34320(15) 0.01534(15) 0.65117(8) 0.0463(4) Uani d . 1 . .
O O5 0.3304(6) -0.1381(5) 0.5737(3) 0.0772(11) Uani d . 1 . .
O O6 0.5400(5) 0.1058(5) 0.7279(3) 0.0763(11) Uani d . 1 . .
O O7 0.1979(6) -0.0555(6) 0.7205(3) 0.0867(13) Uani d . 1 . .
O O8 0.3233(9) 0.1574(7) 0.5920(3) 0.0996(16) Uani d . 1 . .
O O4 0.1696(4) 0.4174(4) 0.4775(2) 0.0423(7) Uani d . 1 . .
O O3 0.0141(5) 0.5359(5) 0.3563(2) 0.0523(8) Uani d . 1 . .
H H3 -0.0234 0.5592 0.4138 0.079 Uiso calc R 1 . .
C C3 0.7013(5) 0.4845(5) 0.1024(3) 0.0343(8) Uani d . 1 . .
C C2 0.6238(5) 0.4860(5) 0.1994(3) 0.0346(8) Uani d . 1 . .
H H2 0.6888 0.5908 0.2602 0.042 Uiso calc R 1 . .
C C1 0.4454(5) 0.3264(5) 0.2039(3) 0.0315(7) Uani d . 1 . .
N N1 0.8866(5) 0.6592(5) 0.0985(3) 0.0467(9) Uani d . 1 . .
N N2 0.2618(5) 0.1458(5) 0.3442(3) 0.0444(8) Uani d . 1 . .
H H2A 0.2265 0.1591 0.4110 0.067 Uiso calc R 1 . .
H H2B 0.3490 0.0984 0.3536 0.067 Uiso calc R 1 . .
H H2C 0.1525 0.0659 0.2896 0.067 Uiso calc R 1 . .
C C9 0.1278(5) 0.4556(5) 0.3827(3) 0.0345(8) Uani d . 1 . .
C C7 0.3587(5) 0.3383(5) 0.3081(3) 0.0338(8) Uani d . 1 . .
H H7 0.4696 0.4278 0.3728 0.041 Uiso calc R 1 . .
C C6 0.3520(5) 0.1742(5) 0.1112(3) 0.0366(8) Uani d . 1 . .
H H6 0.2322 0.0683 0.1136 0.044 Uiso calc R 1 . .
O O1 0.9505(5) 0.6627(5) 0.0093(3) 0.0696(10) Uani d . 1 . .
C C5 0.4334(6) 0.1763(6) 0.0143(3) 0.0386(8) Uani d . 1 . .
H H5 0.3682 0.0730 -0.0475 0.046 Uiso calc R 1 . .
O O2 0.9618(5) 0.7907(5) 0.1799(3) 0.0722(10) Uani d . 1 . .
C C4 0.6139(6) 0.3347(6) 0.0106(3) 0.0394(9) Uani d . 1 . .
H H4 0.6728 0.3382 -0.0524 0.047 Uiso calc R 1 . .
C C8 0.2089(6) 0.4171(6) 0.2816(3) 0.0370(8) Uani d . 1 . .
H H8A 0.2741 0.5361 0.2528 0.044 Uiso calc R 1 . .
H H8B 0.0960 0.3263 0.2198 0.044 Uiso calc R 1 . .

loop_
_atom_site_aniso_label
_atom_site_aniso_U_11
_atom_site_aniso_U_22
_atom_site_aniso_U_33
_atom_site_aniso_U_12
_atom_site_aniso_U_13
_atom_site_aniso_U_23
Cl1 0.0496(6) 0.0469(6) 0.0457(6) 0.0250(5) 0.0138(4) 0.0040(4)
O5 0.077(3) 0.055(2) 0.092(3) 0.0231(19) 0.034(2) -0.0077(19)
O6 0.054(2) 0.071(2) 0.082(2) 0.0171(19) -0.0018(18) 0.013(2)
O7 0.062(2) 0.103(3) 0.084(3) 0.023(2) 0.040(2) 0.002(2)
O8 0.185(5) 0.119(3) 0.047(2) 0.119(4) 0.017(2) 0.022(2)
O4 0.0490(15) 0.0624(18) 0.0341(14) 0.0396(15) 0.0155(12) 0.0111(12)
O3 0.0618(18) 0.086(2) 0.0394(14) 0.0580(18) 0.0179(14) 0.0155(15)
C3 0.0284(17) 0.041(2) 0.0417(19) 0.0200(16) 0.0139(15) 0.0149(16)
C2 0.0292(18) 0.0376(19) 0.0381(19) 0.0168(16) 0.0071(15) 0.0057(15)
C1 0.0296(17) 0.0360(18) 0.0319(17) 0.0174(15) 0.0082(14) 0.0056(14)
N1 0.0353(18) 0.049(2) 0.065(2) 0.0217(17) 0.0210(17) 0.0245(19)
N2 0.056(2) 0.052(2) 0.0401(17) 0.0335(18) 0.0215(16) 0.0162(15)
C9 0.0336(18) 0.0391(19) 0.0350(18) 0.0198(16) 0.0111(15) 0.0045(15)
C7 0.0297(17) 0.0371(19) 0.0349(18) 0.0149(15) 0.0101(14) 0.0070(15)
C6 0.0341(18) 0.0330(18) 0.0413(19) 0.0137(16) 0.0119(15) 0.0046(15)
O1 0.062(2) 0.080(2) 0.088(2) 0.0352(19) 0.053(2) 0.041(2)
C5 0.042(2) 0.040(2) 0.0376(19) 0.0215(18) 0.0115(16) 0.0028(16)
O2 0.055(2) 0.054(2) 0.074(2) -0.0025(17) 0.0133(18) 0.0074(19)
C4 0.043(2) 0.056(2) 0.0359(18) 0.032(2) 0.0193(16) 0.0173(17)
C8 0.043(2) 0.045(2) 0.0356(18) 0.0273(18) 0.0198(16) 0.0116(16)

loop_
_atom_type_symbol
_atom_type_description
_atom_type_scat_dispersion_real
_atom_type_scat_dispersion_imag
_atom_type_scat_source
C C 0.0033 0.0016 'International Tables Vol C Tables 4.2.6.8 and 6.1.1.4'
H H 0.0000 0.0000 'International Tables Vol C Tables 4.2.6.8 and 6.1.1.4'
N N 0.0061 0.0033 'International Tables Vol C Tables 4.2.6.8 and 6.1.1.4'
O O 0.0106 0.0060 'International Tables Vol C Tables 4.2.6.8 and 6.1.1.4'
Cl Cl 0.1484 0.1585 'International Tables Vol C Tables 4.2.6.8 and 6.1.1.4'

loop_
_geom_angle_atom_site_label_1
_geom_angle_atom_site_label_2
_geom_angle_atom_site_label_3
_geom_angle_site_symmetry_1
_geom_angle_site_symmetry_3
_geom_angle
_geom_angle_publ_flag
O5 Cl1 O8 . . 111.9(2) ?
O5 Cl1 O7 . . 110.5(2) ?
O8 Cl1 O7 . . 111.6(3) ?
O5 Cl1 O6 . . 107.7(2) ?
O8 Cl1 O6 . . 107.2(3) ?
O7 Cl1 O6 . . 107.7(2) ?
C9 O3 H3 . . 109.5 ?
C4 C3 C2 . . 123.7(3) ?
C4 C3 N1 . . 119.4(3) ?
C2 C3 N1 . . 116.9(3) ?
C3 C2 C1 . . 118.3(3) ?
C3 C2 H2 . . 120.9 ?
C1 C2 H2 . . 120.9 ?
C6 C1 C2 . . 119.1(3) ?
C6 C1 C7 . . 124.0(3) ?
C2 C1 C7 . . 116.7(3) ?
O2 N1 O1 . . 124.1(4) ?
O2 N1 C3 . . 118.7(3) ?
O1 N1 C3 . . 117.1(4) ?
C7 N2 H2A . . 109.5 ?
C7 N2 H2B . . 109.5 ?
H2A N2 H2B . . 109.5 ?
C7 N2 H2C . . 109.5 ?
H2A N2 H2C . . 109.5 ?
H2B N2 H2C . . 109.5 ?
O4 C9 O3 . . 125.3(3) ?
O4 C9 C8 . . 122.8(3) ?
O3 C9 C8 . . 111.9(3) ?
N2 C7 C1 . . 111.0(3) ?
N2 C7 C8 . . 111.1(3) ?
C1 C7 C8 . . 110.1(3) ?
N2 C7 H7 . . 108.2 ?
C1 C7 H7 . . 108.2 ?
C8 C7 H7 . . 108.2 ?
C1 C6 C5 . . 121.4(3) ?
C1 C6 H6 . . 119.3 ?
C5 C6 H6 . . 119.3 ?
C6 C5 C4 . . 119.4(3) ?
C6 C5 H5 . . 120.3 ?
C4 C5 H5 . . 120.3 ?
C3 C4 C5 . . 117.9(3) ?
C3 C4 H4 . . 121.0 ?
C5 C4 H4 . . 121.0 ?
C9 C8 C7 . . 115.3(3) ?
C9 C8 H8A . . 108.4 ?
C7 C8 H8A . . 108.4 ?
C9 C8 H8B . . 108.4 ?
C7 C8 H8B . . 108.4 ?
H8A C8 H8B . . 107.5 ?

loop_
_geom_bond_atom_site_label_1
_geom_bond_atom_site_label_2
_geom_bond_site_symmetry_2
_geom_bond_distance
_geom_bond_publ_flag
Cl1 O5 . 1.414(3) ?
Cl1 O8 . 1.419(4) ?
Cl1 O7 . 1.429(4) ?
Cl1 O6 . 1.433(4) ?
O4 C9 . 1.214(4) ?
O3 C9 . 1.292(4) ?
O3 H3 . 0.8200 ?
C3 C4 . 1.366(5) ?
C3 C2 . 1.380(5) ?
C3 N1 . 1.481(5) ?
C2 C1 . 1.395(5) ?
C2 H2 . 0.9300 ?
C1 C6 . 1.384(5) ?
C1 C7 . 1.511(5) ?
N1 O2 . 1.207(5) ?
N1 O1 . 1.234(4) ?
N2 C7 . 1.501(5) ?
N2 H2A . 0.8900 ?
N2 H2B . 0.8900 ?
N2 H2C . 0.8900 ?
C9 C8 . 1.506(4) ?
C7 C8 . 1.521(5) ?
C7 H7 . 0.9800 ?
C6 C5 . 1.392(5) ?
C6 H6 . 0.9300 ?
C5 C4 . 1.397(5) ?
C5 H5 . 0.9300 ?
C4 H4 . 0.9300 ?
C8 H8A . 0.9700 ?
C8 H8B . 0.9700 ?

loop_
_geom_hbond_atom_site_label_D
_geom_hbond_atom_site_label_H
_geom_hbond_atom_site_label_A
_geom_hbond_site_symmetry_A
_geom_hbond_distance_DH
_geom_hbond_distance_HA
_geom_hbond_distance_DA
_geom_hbond_angle_DHA
N2 H2A O4 . 0.89 2.36 2.953(4) 123.7
N2 H2A O8 . 0.89 2.15 2.884(5) 139.1
N2 H2B O5 2_656 0.89 2.31 3.113(5) 150.1
N2 H2B O6 2_656 0.89 2.34 3.120(5) 147.0
N2 H2C O2 1_445 0.89 2.15 2.960(5) 151.8
O3 H3 O4 2_566 0.82 1.89 2.690(4) 166.7
C2 H2 O8 2_666 0.93 2.58 3.420(5) 150.2
C6 H6 O2 1_445 0.93 2.54 3.445(5) 163.3
C8 H8A O6 2_666 0.97 2.50 3.403(5) 154.2
C8 H8B O7 2_556 0.97 2.57 3.134(6) 117.2
